data_1514496
loop_
_publ_author_name
'Wang, Jun-Hao'
'Li, Mian'
'Li, Dan'

_publ_section_title
;
 A dynamic, luminescent and entangled MOF as a qualitative sensor for
 volatile organic solvents and a quantitative monitor for acetonitrile
 vapour
;
_journal_issue 4
_journal_name_full 'Chemical Science'
_journal_page_first 1793
_journal_paper_doi 10.1039/c3sc00016h
_journal_volume 4
_journal_year 2013
_chemical_formula_sum 'C20 H21 Cu3 N8 O0'
_chemical_formula_weight 564.07
_chemical_name_systematic
;
?
;
_space_group_IT_number 2
_symmetry_cell_setting triclinic
_symmetry_space_group_name_Hall '-P 1'
_symmetry_space_group_name_H-M 'P -1'
_atom_sites_solution_hydrogens geom
_atom_sites_solution_primary direct
_atom_sites_solution_secondary difmap
_audit_creation_method SHELXL-97
_cell_angle_alpha 66.620(5)
_cell_angle_beta 89.182(4)
_cell_angle_gamma 69.908(4)
_cell_formula_units_Z 2
_cell_length_a 11.4262(5)
_cell_length_b 11.4509(5)
_cell_length_c 12.5243(7)
_cell_measurement_reflns_used 3497
_cell_measurement_temperature 298(2)
_cell_measurement_theta_max 72.9678
_cell_measurement_theta_min 3.8811
_cell_volume 1398.37(14)
_computing_structure_refinement 'SHELXL-97 (Sheldrick, 1997)'
_computing_structure_solution 'SHELXS-97 (Sheldrick, 1990)'
_diffrn_ambient_temperature 298(2)
_diffrn_measured_fraction_theta_full 0.962
_diffrn_measured_fraction_theta_max 0.962
_diffrn_radiation_monochromator graphite
_diffrn_radiation_source 'fine-focus sealed tube'
_diffrn_radiation_type CuK\a
_diffrn_radiation_wavelength 1.54184
_diffrn_reflns_av_R_equivalents 0.0311
_diffrn_reflns_av_sigmaI/netI 0.0480
_diffrn_reflns_limit_h_max 11
_diffrn_reflns_limit_h_min -14
_diffrn_reflns_limit_k_max 12
_diffrn_reflns_limit_k_min -14
_diffrn_reflns_limit_l_max 10
_diffrn_reflns_limit_l_min -15
_diffrn_reflns_number 9078
_diffrn_reflns_theta_full 73.12
_diffrn_reflns_theta_max 73.12
_diffrn_reflns_theta_min 3.88
_exptl_absorpt_coefficient_mu 2.804
_exptl_absorpt_correction_T_max 0.8725
_exptl_absorpt_correction_T_min 0.6784
_exptl_absorpt_correction_type multi-scan
_exptl_crystal_density_diffrn 1.340
_exptl_crystal_density_method 'not measured'
_exptl_crystal_F_000 568
_exptl_crystal_size_max 0.15
_exptl_crystal_size_mid 0.06
_exptl_crystal_size_min 0.05
_platon_squeeze_details
;
;
_refine_diff_density_max 1.448
_refine_diff_density_min -0.289
_refine_diff_density_rms 0.142
_refine_ls_extinction_method none
_refine_ls_goodness_of_fit_ref 1.042
_refine_ls_hydrogen_treatment constr
_refine_ls_matrix_type full
_refine_ls_number_parameters 284
_refine_ls_number_reflns 5390
_refine_ls_number_restraints 0
_refine_ls_restrained_S_all 1.042
_refine_ls_R_factor_all 0.0793
_refine_ls_R_factor_gt 0.0621
_refine_ls_shift/su_max 0.000
_refine_ls_shift/su_mean 0.000
_refine_ls_structure_factor_coef Fsqd
_refine_ls_weighting_details 'calc w=1/[\s^2^(Fo^2^)+(0.1422P)^2^+0.0000P] where P=(Fo^2^+2Fc^2^)/3'
_refine_ls_weighting_scheme calc
_refine_ls_wR_factor_gt 0.1940
_refine_ls_wR_factor_ref 0.2170
_reflns_number_gt 3987
_reflns_number_total 5390
_reflns_threshold_expression >2sigma(I)
_cod_data_source_file c3sc00016h.txt
_cod_data_source_block Cu-MeCN-RT
_cod_original_cell_volume 1398.38(12)
_cod_original_sg_symbol_H-M p-1
_cod_database_code 1514496

loop_
_symmetry_equiv_pos_as_xyz
'x, y, z'
'-x, -y, -z'

loop_
_atom_site_label
_atom_site_type_symbol
_atom_site_fract_x
_atom_site_fract_y
_atom_site_fract_z
_atom_site_U_iso_or_equiv
_atom_site_adp_type
_atom_site_occupancy
_atom_site_symmetry_multiplicity
_atom_site_calc_flag
_atom_site_refinement_flags
Cu1 Cu 0.12706(7) 0.81901(7) -0.08289(6) 0.0602(2) Uani 1 1 d .
N1 N 0.7803(4) 1.2307(5) 0.4171(4) 0.0625(10) Uani 1 1 d .
C1 C 0.6025(9) 1.5043(11) 0.1402(8) 0.121(3) Uani 1 1 d .
H1A H 0.5471 1.5822 0.1512 0.181 Uiso 1 1 calc R
H1B H 0.5587 1.4864 0.0872 0.181 Uiso 1 1 calc R
H1C H 0.6743 1.5227 0.1080 0.181 Uiso 1 1 calc R
N2 N 0.7584(4) 1.3410(5) 0.3150(4) 0.0681(11) Uani 1 1 d .
H2 H 0.8118 1.3801 0.2910 0.082 Uiso 1 1 calc R
C2 C 0.6446(6) 1.3842(7) 0.2540(6) 0.0745(15) Uani 1 1 d .
Cu2 Cu -0.04699(7) 1.13210(9) -0.49394(7) 0.0663(3) Uani 1 1 d .
N3 N 0.3415(4) 1.2249(4) 0.1934(4) 0.0566(9) Uani 1 1 d .
C3 C 0.5887(5) 1.2972(7) 0.3199(6) 0.0723(15) Uani 1 1 d .
Cu3 Cu 0.18414(7) 1.36329(7) -0.78168(7) 0.0583(2) Uani 1 1 d .
C4 C 0.6755(5) 1.2027(6) 0.4218(6) 0.0658(12) Uani 1 1 d .
N4 N 0.1281(4) 1.0932(5) -0.1372(5) 0.0664(11) Uani 1 1 d .
H4 H 0.1070 1.1135 -0.2099 0.080 Uiso 1 1 calc R
N5 N 0.1518(4) 0.9673(4) -0.0480(4) 0.0580(9) Uani 1 1 d .
C5 C 0.6652(8) 1.0828(9) 0.5264(8) 0.105(3) Uani 1 1 d .
H5A H 0.7012 1.0009 0.5139 0.158 Uiso 1 1 calc R
H5B H 0.5782 1.0993 0.5354 0.158 Uiso 1 1 calc R
H5C H 0.7097 1.0722 0.5961 0.158 Uiso 1 1 calc R
C6 C 0.4596(6) 1.3003(9) 0.2914(8) 0.088(2) Uani 1 1 d .
H6A H 0.4053 1.3943 0.2439 0.106 Uiso 1 1 calc R
H6B H 0.4251 1.2689 0.3641 0.106 Uiso 1 1 calc R
N6 N 0.0652(5) 0.9245(5) -0.2483(4) 0.0685(11) Uani 1 1 d .
C7 C 0.4573(5) 1.2135(6) 0.2266(6) 0.0698(14) Uani 1 1 d .
N7 N 0.0325(5) 1.2584(6) -0.5978(5) 0.0769(13) Uani 1 1 d .
C8 C 0.5643(6) 1.1272(10) 0.2049(9) 0.104(3) Uani 1 1 d .
H8 H 0.6437 1.1216 0.2280 0.125 Uiso 1 1 calc R
N8 N 0.1698(5) 1.5374(5) -0.9032(5) 0.0772(13) Uani 1 1 d .
C9 C 0.5510(6) 1.0497(11) 0.1485(11) 0.125(4) Uani 1 1 d .
H9 H 0.6217 0.9896 0.1347 0.150 Uiso 1 1 calc R
C10 C 0.4324(6) 1.0621(10) 0.1129(10) 0.112(3) Uani 1 1 d .
H10 H 0.4217 1.0125 0.0728 0.135 Uiso 1 1 calc R
C11 C 0.3276(5) 1.1510(7) 0.1381(7) 0.0749(16) Uani 1 1 d .
C12 C 0.1926(5) 1.1697(9) 0.1075(8) 0.094(2) Uani 1 1 d .
H12A H 0.1613 1.1267 0.1793 0.112 Uiso 1 1 calc R
H12B H 0.1419 1.2668 0.0739 0.112 Uiso 1 1 calc R
C13 C 0.1229(9) 1.3253(8) -0.1807(10) 0.116(3) Uani 1 1 d .
H13A H 0.1949 1.3257 -0.2209 0.174 Uiso 1 1 calc R
H13B H 0.1122 1.3807 -0.1378 0.174 Uiso 1 1 calc R
H13C H 0.0492 1.3615 -0.2369 0.174 Uiso 1 1 calc R
C14 C 0.1420(5) 1.1817(6) -0.0971(7) 0.0774(17) Uani 1 1 d .
C15 C 0.1746(5) 1.1115(7) 0.0224(7) 0.0715(15) Uani 1 1 d .
C16 C 0.1800(4) 0.9785(6) 0.0492(5) 0.0613(12) Uani 1 1 d .
C17 C 0.2145(7) 0.8592(8) 0.1648(6) 0.0854(18) Uani 1 1 d .
H17A H 0.2270 0.7778 0.1535 0.128 Uiso 1 1 calc R
H17B H 0.1481 0.8726 0.2116 0.128 Uiso 1 1 calc R
H17C H 0.2908 0.8497 0.2043 0.128 Uiso 1 1 calc R
C18 C 0.0229(5) 0.9979(6) -0.3431(5) 0.0621(12) Uani 1 1 d .
C19 C 0.0901(5) 1.3019(5) -0.6644(5) 0.0601(11) Uani 1 1 d .
C20 C 0.1572(6) 1.6412(6) -0.9727(5) 0.0670(13) Uani 1 1 d .

loop_
_atom_site_aniso_label
_atom_site_aniso_U_11
_atom_site_aniso_U_22
_atom_site_aniso_U_33
_atom_site_aniso_U_23
_atom_site_aniso_U_13
_atom_site_aniso_U_12
Cu1 0.0618(4) 0.0520(4) 0.0607(4) -0.0157(3) 0.0031(3) -0.0230(3)
N1 0.050(2) 0.067(2) 0.068(2) -0.024(2) 0.0027(18) -0.0240(19)
C1 0.091(6) 0.126(7) 0.096(6) -0.012(5) -0.025(4) -0.023(5)
N2 0.057(2) 0.075(3) 0.068(3) -0.020(2) -0.0021(19) -0.030(2)
C2 0.062(3) 0.085(4) 0.071(3) -0.031(3) -0.002(3) -0.024(3)
Cu2 0.0558(4) 0.0716(5) 0.0596(4) -0.0128(4) 0.0033(3) -0.0267(4)
N3 0.0413(18) 0.058(2) 0.078(3) -0.035(2) 0.0086(17) -0.0185(16)
C3 0.051(3) 0.088(4) 0.092(4) -0.054(3) 0.002(3) -0.022(3)
Cu3 0.0484(4) 0.0506(4) 0.0743(5) -0.0223(3) 0.0128(3) -0.0210(3)
C4 0.050(3) 0.071(3) 0.086(4) -0.039(3) 0.012(2) -0.026(2)
N4 0.052(2) 0.056(2) 0.081(3) -0.020(2) 0.0019(19) -0.0195(18)
N5 0.052(2) 0.053(2) 0.065(2) -0.0195(18) -0.0047(17) -0.0193(17)
C5 0.080(5) 0.110(6) 0.126(6) -0.029(5) 0.021(4) -0.057(5)
C6 0.048(3) 0.114(5) 0.132(6) -0.084(5) 0.006(3) -0.024(3)
N6 0.078(3) 0.069(3) 0.058(2) -0.022(2) 0.001(2) -0.032(2)
C7 0.044(2) 0.079(3) 0.102(4) -0.054(3) 0.009(2) -0.022(2)
N7 0.063(3) 0.083(3) 0.077(3) -0.016(2) 0.006(2) -0.038(3)
C8 0.043(3) 0.143(7) 0.174(8) -0.116(7) 0.015(4) -0.029(4)
N8 0.072(3) 0.058(3) 0.088(3) -0.018(2) 0.022(2) -0.023(2)
C9 0.045(3) 0.167(9) 0.224(11) -0.151(9) 0.027(5) -0.028(4)
C10 0.052(3) 0.153(7) 0.196(9) -0.140(8) 0.023(4) -0.032(4)
C11 0.042(2) 0.087(4) 0.122(5) -0.068(4) 0.018(3) -0.025(2)
C12 0.045(3) 0.119(6) 0.163(7) -0.102(6) 0.020(3) -0.032(3)
C13 0.101(6) 0.060(4) 0.175(9) -0.036(5) 0.042(6) -0.030(4)
C14 0.049(3) 0.057(3) 0.134(6) -0.045(3) 0.023(3) -0.023(2)
C15 0.042(2) 0.077(3) 0.114(5) -0.057(4) 0.010(3) -0.022(2)
C16 0.044(2) 0.070(3) 0.077(3) -0.037(3) 0.005(2) -0.021(2)
C17 0.079(4) 0.091(4) 0.072(4) -0.032(3) -0.008(3) -0.017(3)
C18 0.059(3) 0.067(3) 0.058(3) -0.019(2) 0.008(2) -0.029(2)
C19 0.048(2) 0.053(2) 0.074(3) -0.019(2) 0.008(2) -0.020(2)
C20 0.067(3) 0.050(3) 0.076(3) -0.018(2) 0.010(2) -0.022(2)

loop_
_atom_type_symbol
_atom_type_description
_atom_type_scat_dispersion_real
_atom_type_scat_dispersion_imag
_atom_type_scat_source
C C 0.0181 0.0091 'International Tables Vol C Tables 4.2.6.8 and 6.1.1.4'
H H 0.0000 0.0000 'International Tables Vol C Tables 4.2.6.8 and 6.1.1.4'
N N 0.0311 0.0180 'International Tables Vol C Tables 4.2.6.8 and 6.1.1.4'
O O 0.0492 0.0322 'International Tables Vol C Tables 4.2.6.8 and 6.1.1.4'
Cu Cu -1.9646 0.5888 'International Tables Vol C Tables 4.2.6.8 and 6.1.1.4'

loop_
_geom_angle_atom_site_label_1
_geom_angle_atom_site_label_2
_geom_angle_atom_site_label_3
_geom_angle
_geom_angle_site_symmetry_1
_geom_angle_site_symmetry_3
C20 Cu1 N6 136.7(2) 1_546 .
C20 Cu1 N5 125.2(2) 1_546 .
N6 Cu1 N5 98.10(19) . .
C4 N1 N2 104.8(4) . .
C4 N1 Cu2 134.9(4) . 1_656
N2 N1 Cu2 119.2(3) . 1_656
C2 C1 H1A 109.5 . .
C2 C1 H1B 109.5 . .
H1A C1 H1B 109.5 . .
C2 C1 H1C 109.5 . .
H1A C1 H1C 109.5 . .
H1B C1 H1C 109.5 . .
N1 N2 C2 113.3(5) . .
N1 N2 H2 123.4 . .
C2 N2 H2 123.4 . .
N2 C2 C3 105.8(5) . .
N2 C2 C1 121.5(7) . .
C3 C2 C1 132.6(6) . .
C18 Cu2 N1 134.8(2) . 1_454
C18 Cu2 N7 125.3(2) . .
N1 Cu2 N7 97.8(2) 1_454 .
C18 Cu2 Cu2 71.97(18) . 2_574
N1 Cu2 Cu2 106.52(14) 1_454 2_574
N7 Cu2 Cu2 111.86(19) . 2_574
C11 N3 C7 119.6(4) . .
C11 N3 Cu3 119.6(3) . 1_556
C7 N3 Cu3 120.7(3) . 1_556
C2 C3 C4 106.3(5) . .
C2 C3 C6 127.5(7) . .
C4 C3 C6 126.2(7) . .
C19 Cu3 N8 135.5(2) . .
C19 Cu3 N3 120.0(2) . 1_554
N8 Cu3 N3 104.4(2) . 1_554
N1 C4 C3 109.8(5) . .
N1 C4 C5 120.1(6) . .
C3 C4 C5 130.1(6) . .
C14 N4 N5 111.4(5) . .
C14 N4 H4 124.3 . .
N5 N4 H4 124.3 . .
C16 N5 N4 105.6(4) . .
C16 N5 Cu1 134.8(4) . .
N4 N5 Cu1 119.4(3) . .
C4 C5 H5A 109.5 . .
C4 C5 H5B 109.5 . .
H5A C5 H5B 109.5 . .
C4 C5 H5C 109.5 . .
H5A C5 H5C 109.5 . .
H5B C5 H5C 109.5 . .
C3 C6 C7 114.3(5) . .
C3 C6 H6A 108.7 . .
C7 C6 H6A 108.7 . .
C3 C6 H6B 108.7 . .
C7 C6 H6B 108.7 . .
H6A C6 H6B 107.6 . .
C18 N6 Cu1 173.0(5) . .
N3 C7 C8 121.9(5) . .
N3 C7 C6 114.1(5) . .
C8 C7 C6 123.9(5) . .
C19 N7 Cu2 161.8(6) . .
C9 C8 C7 118.9(6) . .
C9 C8 H8 120.5 . .
C7 C8 H8 120.5 . .
C20 N8 Cu3 177.4(6) . .
C10 C9 C8 119.5(6) . .
C10 C9 H9 120.3 . .
C8 C9 H9 120.3 . .
C9 C10 C11 118.8(6) . .
C9 C10 H10 120.6 . .
C11 C10 H10 120.6 . .
N3 C11 C10 121.3(5) . .
N3 C11 C12 114.9(5) . .
C10 C11 C12 123.8(5) . .
C15 C12 C11 114.7(5) . .
C15 C12 H12A 108.6 . .
C11 C12 H12A 108.6 . .
C15 C12 H12B 108.6 . .
C11 C12 H12B 108.6 . .
H12A C12 H12B 107.6 . .
C14 C13 H13A 109.5 . .
C14 C13 H13B 109.5 . .
H13A C13 H13B 109.5 . .
C14 C13 H13C 109.5 . .
H13A C13 H13C 109.5 . .
H13B C13 H13C 109.5 . .
N4 C14 C15 106.6(5) . .
N4 C14 C13 120.4(8) . .
C15 C14 C13 132.9(7) . .
C14 C15 C16 106.0(5) . .
C14 C15 C12 126.4(7) . .
C16 C15 C12 127.5(7) . .
N5 C16 C15 110.4(5) . .
N5 C16 C17 120.8(5) . .
C15 C16 C17 128.8(6) . .
C16 C17 H17A 109.5 . .
C16 C17 H17B 109.5 . .
H17A C17 H17B 109.5 . .
C16 C17 H17C 109.5 . .
H17A C17 H17C 109.5 . .
H17B C17 H17C 109.5 . .
N6 C18 Cu2 174.2(5) . .
N7 C19 Cu3 174.4(5) . .
N8 C20 Cu1 175.8(6) . 1_564

loop_
_geom_bond_atom_site_label_1
_geom_bond_atom_site_label_2
_geom_bond_distance
_geom_bond_site_symmetry_2
Cu1 C20 1.863(5) 1_546
Cu1 N6 1.928(5) .
Cu1 N5 2.019(4) .
N1 C4 1.337(7) .
N1 N2 1.343(7) .
N1 Cu2 1.986(4) 1_656
C1 C2 1.471(11) .
C1 H1A 0.9600 .
C1 H1B 0.9600 .
C1 H1C 0.9600 .
N2 C2 1.343(7) .
N2 H2 0.8600 .
C2 C3 1.361(10) .
Cu2 C18 1.861(5) .
Cu2 N1 1.986(4) 1_454
Cu2 N7 1.997(5) .
Cu2 Cu2 2.9080(18) 2_574
N3 C11 1.334(7) .
N3 C7 1.340(7) .
N3 Cu3 2.064(4) 1_556
C3 C4 1.409(9) .
C3 C6 1.508(8) .
Cu3 C19 1.860(5) .
Cu3 N8 1.921(5) .
Cu3 N3 2.064(4) 1_554
C4 C5 1.514(10) .
N4 C14 1.350(8) .
N4 N5 1.365(6) .
N4 H4 0.8600 .
N5 C16 1.328(7) .
C5 H5A 0.9600 .
C5 H5B 0.9600 .
C5 H5C 0.9600 .
C6 C7 1.519(8) .
C6 H6A 0.9700 .
C6 H6B 0.9700 .
N6 C18 1.139(7) .
C7 C8 1.386(9) .
N7 C19 1.121(8) .
C8 C9 1.379(10) .
C8 H8 0.9300 .
N8 C20 1.121(8) .
C9 C10 1.375(10) .
C9 H9 0.9300 .
C10 C11 1.407(9) .
C10 H10 0.9300 .
C11 C12 1.516(7) .
C12 C15 1.512(9) .
C12 H12A 0.9700 .
C12 H12B 0.9700 .
C13 C14 1.497(10) .
C13 H13A 0.9600 .
C13 H13B 0.9600 .
C13 H13C 0.9600 .
C14 C15 1.371(10) .
C15 C16 1.403(8) .
C16 C17 1.482(9) .
C17 H17A 0.9600 .
C17 H17B 0.9600 .
C17 H17C 0.9600 .
C20 Cu1 1.863(5) 1_564

loop_
_platon_squeeze_void_nr
_platon_squeeze_void_average_x
_platon_squeeze_void_average_y
_platon_squeeze_void_average_z
_platon_squeeze_void_volume
_platon_squeeze_void_count_electrons
_platon_squeeze_void_content
1 -0.074 0.500 0.500 334 48 ' '
